data_7027925
loop_
_publ_author_name
'L\"u, Jian'
'Gao, Shui-Ying'
'Lin, Jing-Xiang'
'Shi, Lin-Xi'
'Cao, Rong'
'Batten, Stuart R.'

_publ_section_title
;
 Systematic investigation on the coordination chemistry of a sulfonated
 monoazo dye: Ligand-dominated d- and f-block derivatives
;
_journal_issue 11
_journal_name_full 'Dalton Transactions'
_journal_page_first 1944
_journal_page_last 1953
_journal_paper_doi 10.1039/b814774d
_journal_year 2009
_chemical_formula_sum 'C12 H10 Ag N3 O3 S'
_chemical_formula_weight 384.16
_chemical_name_systematic
;
?
;
_space_group_IT_number 14
_symmetry_cell_setting monoclinic
_symmetry_space_group_name_Hall '-P 2ybc'
_symmetry_space_group_name_H-M 'P 1 21/c 1'
_atom_sites_solution_hydrogens geom
_atom_sites_solution_primary direct
_atom_sites_solution_secondary difmap
_audit_creation_method SHELXL-97
_cell_angle_alpha 90.00
_cell_angle_beta 92.837(5)
_cell_angle_gamma 90.00
_cell_formula_units_Z 4
_cell_length_a 14.813(5)
_cell_length_b 9.088(3)
_cell_length_c 9.457(3)
_cell_measurement_reflns_used 2886
_cell_measurement_temperature 293(2)
_cell_measurement_theta_max 27.48
_cell_measurement_theta_min 2.63
_cell_volume 1271.5(7)
_computing_cell_refinement 'CrystalClear (Rigaku Corp., 2000)'
_computing_data_collection 'CrystalClear (Rigaku Corp., 2000)'
_computing_data_reduction 'CrystalClear (Rigaku Corp., 2000)'
_computing_molecular_graphics 'SHELXL-97 (Sheldrick, 1997)'
_computing_publication_material 'SHELXL-97 (Sheldrick, 1997)'
_computing_structure_refinement 'SHELXL-97 (Sheldrick, 1997)'
_computing_structure_solution 'SHELXS-97 (Sheldrick, 1990)'
_diffrn_ambient_temperature 293(2)
_diffrn_measured_fraction_theta_full 0.991
_diffrn_measured_fraction_theta_max 0.991
_diffrn_measurement_device_type
;
Mercury70 (2x2 bin mode)
;
_diffrn_measurement_method dtprofit.ref
_diffrn_radiation_monochromator graphite
_diffrn_radiation_source 'fine-focus sealed tube'
_diffrn_radiation_type MoK\a
_diffrn_radiation_wavelength 0.71073
_diffrn_reflns_av_R_equivalents 0.0273
_diffrn_reflns_av_sigmaI/netI 0.0250
_diffrn_reflns_limit_h_max 16
_diffrn_reflns_limit_h_min -19
_diffrn_reflns_limit_k_max 11
_diffrn_reflns_limit_k_min -11
_diffrn_reflns_limit_l_max 12
_diffrn_reflns_limit_l_min -12
_diffrn_reflns_number 9617
_diffrn_reflns_theta_full 27.48
_diffrn_reflns_theta_max 27.48
_diffrn_reflns_theta_min 2.63
_diffrn_standards_decay_% none
_diffrn_standards_interval_count none
_diffrn_standards_interval_time none
_diffrn_standards_number none
_exptl_absorpt_coefficient_mu 1.759
_exptl_absorpt_correction_T_max 0.703
_exptl_absorpt_correction_T_min 0.662
_exptl_absorpt_correction_type multi-scan
_exptl_crystal_colour brown
_exptl_crystal_density_diffrn 2.007
_exptl_crystal_density_method 'not measured'
_exptl_crystal_description trunk
_exptl_crystal_F_000 760
_exptl_crystal_size_max 0.4
_exptl_crystal_size_mid 0.2
_exptl_crystal_size_min 0.2
_refine_diff_density_max 0.520
_refine_diff_density_min -0.686
_refine_diff_density_rms 0.072
_refine_ls_extinction_method SHELXL
_refine_ls_goodness_of_fit_ref 0.789
_refine_ls_hydrogen_treatment mixed
_refine_ls_matrix_type full
_refine_ls_number_parameters 221
_refine_ls_number_reflns 2886
_refine_ls_number_restraints 0
_refine_ls_restrained_S_all 0.789
_refine_ls_R_factor_all 0.0327
_refine_ls_R_factor_gt 0.0275
_refine_ls_shift/su_max 0.001
_refine_ls_shift/su_mean 0.000
_refine_ls_structure_factor_coef Fsqd
_refine_ls_weighting_details 'calc w=1/[\s^2^(Fo^2^)+(0.1000P)^2^+0.0000P] where P=(Fo^2^+2Fc^2^)/3'
_refine_ls_weighting_scheme calc
_refine_ls_wR_factor_gt 0.0901
_refine_ls_wR_factor_ref 0.0987
_reflns_number_gt 2467
_reflns_number_total 2886
_reflns_threshold_expression >2sigma(I)
_cod_duplicate_entry 7000735
_cod_data_source_file B814774dsup1.cif
_cod_data_source_block Compd4
_cod_original_cell_volume 1271.6(7)
_cod_original_sg_symbol_H-M P2(1)/c
_cod_database_code 7027925

loop_
_symmetry_equiv_pos_as_xyz
'x, y, z'
'-x, y+1/2, -z+1/2'
'-x, -y, -z'
'x, -y-1/2, z-1/2'

loop_
_atom_site_label
_atom_site_type_symbol
_atom_site_fract_x
_atom_site_fract_y
_atom_site_fract_z
_atom_site_U_iso_or_equiv
_atom_site_adp_type
_atom_site_occupancy
_atom_site_symmetry_multiplicity
_atom_site_calc_flag
Ag1 Ag 0.478601(13) 0.20471(2) 0.10153(2) 0.04097(12) Uani 1 1 d
S1 S 0.39050(4) -0.11598(6) 0.15019(6) 0.02635(15) Uani 1 1 d
C1 C 0.27491(15) -0.1123(2) 0.1863(2) 0.0269(4) Uani 1 1 d
C6 C 0.24530(18) -0.1805(3) 0.3083(3) 0.0350(5) Uani 1 1 d
C2 C 0.21473(17) -0.0367(3) 0.0969(3) 0.0351(5) Uani 1 1 d
O1 O 0.43428(13) -0.0064(2) 0.24389(19) 0.0390(4) Uani 1 1 d
N3 N -0.02571(14) -0.1351(2) 0.3813(2) 0.0345(4) Uani 1 1 d
C7 C -0.12044(16) -0.1196(3) 0.3968(3) 0.0306(5) Uani 1 1 d
C4 C 0.09408(16) -0.1002(3) 0.2467(3) 0.0325(5) Uani 1 1 d
C8 C -0.17854(17) -0.0512(3) 0.2981(3) 0.0334(5) Uani 1 1 d
N2 N -0.00052(14) -0.0866(3) 0.2659(2) 0.0383(5) Uani 1 1 d
C10 C -0.30353(16) -0.1010(2) 0.4424(2) 0.0270(5) Uani 1 1 d
C3 C 0.12392(18) -0.0313(3) 0.1269(3) 0.0384(6) Uani 1 1 d
C12 C -0.15417(19) -0.1764(3) 0.5201(3) 0.0352(5) Uani 1 1 d
C11 C -0.24574(18) -0.1677(3) 0.5426(3) 0.0329(5) Uani 1 1 d
C9 C -0.26980(17) -0.0423(3) 0.3195(3) 0.0339(5) Uani 1 1 d
C5 C 0.15478(19) -0.1746(3) 0.3384(3) 0.0365(6) Uani 1 1 d
N1 N -0.39838(14) -0.0927(2) 0.4627(2) 0.0315(4) Uani 1 1 d
O3 O 0.42349(13) -0.2640(2) 0.1809(2) 0.0397(4) Uani 1 1 d
O2 O 0.39646(12) -0.0754(2) 0.00202(18) 0.0403(4) Uani 1 1 d
H11A H -0.271(2) -0.204(3) 0.632(3) 0.036(8) Uiso 1 1 d
H12A H -0.122(2) -0.218(3) 0.578(3) 0.033(8) Uiso 1 1 d
H2A H 0.235(2) 0.030(3) 0.022(4) 0.052(9) Uiso 1 1 d
H5A H 0.132(3) -0.210(3) 0.417(4) 0.059(12) Uiso 1 1 d
H8A H -0.158(2) -0.017(3) 0.222(3) 0.039(8) Uiso 1 1 d
H6A H 0.285(2) -0.228(3) 0.368(3) 0.039(8) Uiso 1 1 d
H1B H -0.422(2) -0.030(3) 0.404(4) 0.044(8) Uiso 1 1 d
H1A H -0.403(3) -0.092(4) 0.559(4) 0.064(11) Uiso 1 1 d
H9A H -0.309(3) -0.009(3) 0.241(4) 0.053(9) Uiso 1 1 d
H3A H 0.074(3) 0.025(4) 0.066(4) 0.058(10) Uiso 1 1 d

loop_
_atom_site_aniso_label
_atom_site_aniso_U_11
_atom_site_aniso_U_22
_atom_site_aniso_U_33
_atom_site_aniso_U_23
_atom_site_aniso_U_13
_atom_site_aniso_U_12
Ag1 0.02958(16) 0.04419(17) 0.04926(17) 0.00619(8) 0.00308(10) 0.00383(8)
S1 0.0180(3) 0.0324(3) 0.0288(3) -0.0008(2) 0.0035(2) -0.0011(2)
C1 0.0210(11) 0.0293(11) 0.0307(10) -0.0018(8) 0.0053(8) -0.0007(8)
C6 0.0247(13) 0.0409(13) 0.0396(13) 0.0109(10) 0.0040(10) 0.0060(10)
C2 0.0249(12) 0.0473(14) 0.0334(11) 0.0084(10) 0.0050(9) 0.0032(10)
O1 0.0318(9) 0.0464(10) 0.0391(9) -0.0077(8) 0.0045(7) -0.0112(8)
N3 0.0222(10) 0.0401(11) 0.0418(11) 0.0001(9) 0.0067(8) 0.0020(9)
C7 0.0220(11) 0.0314(11) 0.0386(12) -0.0035(9) 0.0053(9) -0.0005(9)
C4 0.0209(11) 0.0366(12) 0.0404(12) -0.0015(10) 0.0061(9) 0.0002(9)
C8 0.0265(12) 0.0419(13) 0.0327(11) 0.0048(10) 0.0096(9) 0.0033(10)
N2 0.0219(11) 0.0477(11) 0.0458(12) 0.0023(10) 0.0069(9) 0.0025(9)
C10 0.0230(11) 0.0265(10) 0.0320(11) -0.0052(8) 0.0066(8) 0.0004(8)
C3 0.0240(12) 0.0536(16) 0.0377(12) 0.0094(11) 0.0039(10) 0.0054(11)
C12 0.0272(13) 0.0404(13) 0.0377(13) 0.0058(11) 0.0012(11) 0.0040(11)
C11 0.0265(12) 0.0385(12) 0.0343(11) 0.0052(10) 0.0075(9) 0.0013(10)
C9 0.0244(12) 0.0420(13) 0.0355(12) 0.0063(10) 0.0039(9) 0.0054(10)
C5 0.0287(13) 0.0405(13) 0.0417(13) 0.0109(11) 0.0141(11) 0.0044(11)
N1 0.0206(10) 0.0381(11) 0.0364(11) 0.0012(9) 0.0065(8) 0.0017(8)
O3 0.0297(10) 0.0354(9) 0.0544(11) 0.0005(8) 0.0052(8) 0.0073(8)
O2 0.0272(9) 0.0640(11) 0.0303(8) 0.0056(8) 0.0074(7) 0.0035(9)

loop_
_atom_type_symbol
_atom_type_description
_atom_type_scat_dispersion_real
_atom_type_scat_dispersion_imag
_atom_type_scat_source
C C 0.0033 0.0016 'International Tables Vol C Tables 4.2.6.8 and 6.1.1.4'
H H 0.0000 0.0000 'International Tables Vol C Tables 4.2.6.8 and 6.1.1.4'
N N 0.0061 0.0033 'International Tables Vol C Tables 4.2.6.8 and 6.1.1.4'
O O 0.0106 0.0060 'International Tables Vol C Tables 4.2.6.8 and 6.1.1.4'
S S 0.1246 0.1234 'International Tables Vol C Tables 4.2.6.8 and 6.1.1.4'
Ag Ag -0.8971 1.1015 'International Tables Vol C Tables 4.2.6.8 and 6.1.1.4'

loop_
_geom_angle_atom_site_label_1
_geom_angle_atom_site_label_2
_geom_angle_atom_site_label_3
_geom_angle
_geom_angle_site_symmetry_1
_geom_angle_site_symmetry_3
N1 Ag1 O2 133.22(7) 2 3_655
N1 Ag1 O1 129.35(7) 2 .
O2 Ag1 O1 94.16(7) 3_655 .
N1 Ag1 O3 114.13(8) 2 2_655
O2 Ag1 O3 87.94(7) 3_655 2_655
O1 Ag1 O3 78.19(6) . 2_655
O3 S1 O2 113.00(12) . .
O3 S1 O1 111.94(12) . .
O2 S1 O1 111.36(12) . .
O3 S1 C1 107.37(11) . .
O2 S1 C1 106.71(11) . .
O1 S1 C1 105.98(11) . .
C2 C1 C6 120.4(2) . .
C2 C1 S1 119.62(17) . .
C6 C1 S1 119.91(19) . .
C5 C6 C1 119.9(2) . .
C1 C2 C3 119.6(2) . .
S1 O1 Ag1 108.83(10) . .
N2 N3 C7 113.1(2) . .
C12 C7 C8 119.6(2) . .
C12 C7 N3 116.5(2) . .
C8 C7 N3 123.9(2) . .
C3 C4 C5 120.4(2) . .
C3 C4 N2 114.8(2) . .
C5 C4 N2 124.8(2) . .
C7 C8 C9 120.6(2) . .
N3 N2 C4 114.7(2) . .
C11 C10 C9 120.2(2) . .
C11 C10 N1 120.6(2) . .
C9 C10 N1 119.1(2) . .
C4 C3 C2 120.1(2) . .
C7 C12 C11 120.2(2) . .
C10 C11 C12 119.8(2) . .
C10 C9 C8 119.6(2) . .
C6 C5 C4 119.5(2) . .
C10 N1 Ag1 115.35(14) . 2_545
S1 O3 Ag1 116.72(11) . 2_645
S1 O2 Ag1 110.35(11) . 3_655

loop_
_geom_bond_atom_site_label_1
_geom_bond_atom_site_label_2
_geom_bond_distance
_geom_bond_site_symmetry_2
Ag1 N1 2.259(2) 2
Ag1 O2 2.4383(19) 3_655
Ag1 O1 2.452(2) .
Ag1 O3 2.474(2) 2_655
S1 O3 1.455(2) .
S1 O2 1.4560(18) .
S1 O1 1.4632(19) .
S1 C1 1.763(2) .
C1 C2 1.381(3) .
C1 C6 1.399(3) .
C6 C5 1.385(4) .
C2 C3 1.389(3) .
N3 N2 1.250(3) .
N3 C7 1.425(3) .
C7 C12 1.390(4) .
C7 C8 1.385(4) .
C4 C3 1.386(3) .
C4 C5 1.393(4) .
C4 N2 1.427(3) .
C8 C9 1.379(3) .
C10 C11 1.385(4) .
C10 C9 1.394(3) .
C10 N1 1.430(3) .
C12 C11 1.386(4) .
N1 Ag1 2.259(2) 2_545
O3 Ag1 2.474(2) 2_645
O2 Ag1 2.4383(19) 3_655
